data_2103269
loop_
_publ_author_name
'Farrell, Dorcas M. M.'
'Ferguson, George'
'Lough, Alan J.'
'Glidewell, Christopher'

_publ_section_title
;
 Chiral <i>versus</i> racemic building blocks in supramolecular
 chemistry: tartrate salts of organic diamines
;
_journal_issue 2
_journal_name_full 'Acta Crystallographica Section B'
_journal_page_first 272
_journal_page_last 288
_journal_paper_doi 10.1107/S0108768101019632
_journal_volume 58
_journal_year 2002
_chemical_formula_moiety 'C4 H12 N2, 2(C4 H5 O6)'
_chemical_formula_sum 'C12 H22 N2 O12'
_chemical_formula_weight 386.32
_chemical_name_systematic
;
Piperazine--racemic tartaric acid (1/2)
;
_space_group_IT_number 14
_symmetry_cell_setting monoclinic
_symmetry_space_group_name_Hall '-P 2yn'
_symmetry_space_group_name_H-M 'P 1 21/n 1'
_atom_sites_solution_hydrogens geom
_atom_sites_solution_primary direct
_atom_sites_solution_secondary difmap
_cell_angle_alpha 90.00
_cell_angle_beta 94.484(2)
_cell_angle_gamma 90.00
_cell_formula_units_Z 2
_cell_length_a 6.5439(3)
_cell_length_b 15.7915(8)
_cell_length_c 7.5357(4)
_cell_measurement_reflns_used 1794
_cell_measurement_temperature 150(2)
_cell_measurement_theta_max 27.47
_cell_measurement_theta_min 2.58
_cell_volume 776.34(7)
_computing_cell_refinement 'DENZO-SMN (Otwinowski & Minor, 1997)'
_computing_data_collection 'Kappa-CCD server software (Nonius, 1997)'
_computing_data_reduction 'DENZO-SMN (Otwinowski & Minor, 1997)'
_computing_molecular_graphics 'PLATON (Spek, 2001)'
_computing_publication_material 'SHELXL-97 (Sheldrick, 1997b) and PRPKAPPA (Ferguson, 1999)'
_computing_structure_refinement 'SHELXL-97 (Sheldrick, 1997b)'
_computing_structure_solution 'SHELXS-97 (Sheldrick, 1997a)'
_diffrn_ambient_temperature 150(2)
_diffrn_measured_fraction_theta_full 0.998
_diffrn_measured_fraction_theta_max 0.998
_diffrn_measurement_device_type Kappa-CCD
_diffrn_measurement_method '\f scans, and \w scans with \k offsets'
_diffrn_radiation_monochromator graphite
_diffrn_radiation_source 'fine-focus sealed X-ray tube'
_diffrn_radiation_type 'Mo K\a'
_diffrn_radiation_wavelength 0.71073
_diffrn_reflns_av_R_equivalents 0.056
_diffrn_reflns_av_sigmaI/netI 0.0590
_diffrn_reflns_limit_h_max 8
_diffrn_reflns_limit_h_min 0
_diffrn_reflns_limit_k_max 20
_diffrn_reflns_limit_k_min 0
_diffrn_reflns_limit_l_max 9
_diffrn_reflns_limit_l_min -9
_diffrn_reflns_number 6672
_diffrn_reflns_theta_full 27.47
_diffrn_reflns_theta_max 27.47
_diffrn_reflns_theta_min 2.58
_diffrn_standards_decay_% 0
_exptl_absorpt_coefficient_mu 0.150
_exptl_absorpt_correction_T_max 0.9881
_exptl_absorpt_correction_T_min 0.9650
_exptl_absorpt_correction_type multi-scan
_exptl_absorpt_process_details 'DENZO-SMN (Otwinowski & Minor, 1997)'
_exptl_crystal_colour colourless
_exptl_crystal_density_diffrn 1.653
_exptl_crystal_density_method 'not measured'
_exptl_crystal_description plate
_exptl_crystal_F_000 408
_exptl_crystal_size_max 0.24
_exptl_crystal_size_mid 0.22
_exptl_crystal_size_min 0.08
_refine_diff_density_max 0.288
_refine_diff_density_min -0.282
_refine_ls_extinction_method none
_refine_ls_goodness_of_fit_ref 1.104
_refine_ls_hydrogen_treatment constr
_refine_ls_matrix_type full
_refine_ls_number_parameters 121
_refine_ls_number_reflns 1776
_refine_ls_number_restraints 0
_refine_ls_restrained_S_all 1.104
_refine_ls_R_factor_all 0.0729
_refine_ls_R_factor_gt 0.0429
_refine_ls_shift/su_max 0.000
_refine_ls_shift/su_mean 0.000
_refine_ls_structure_factor_coef Fsqd
_refine_ls_weighting_details 'w=1/[\s^2^(Fo^2^)+(0.0756P)^2^] where P=(Fo^2^+2Fc^2^)/3'
_refine_ls_weighting_scheme calc
_refine_ls_wR_factor_gt 0.1131
_refine_ls_wR_factor_ref 0.1444
_reflns_number_gt 1252
_reflns_number_total 1776
_reflns_threshold_expression >2\s(I)
_cod_data_source_file na0130.cif
_cod_data_source_block VI
_cod_depositor_comments
;
The following automatic conversions were performed:
'_exptl_absorpt_correction_type' value 'Multi-scan' changed to
'multi-scan' according to
'/home/saulius/struct/CIF-dictionaries/cif_core.dic' dictionary named
'cif_core.dic' version 2.4.1 from 2010-06-29.

Automatic conversion script
Id: cif_fix_enum 1527 2010-12-29 10:47:43Z saulius 

The following automatic conversions were performed:

'_exptl_absorpt_correction_type' value 'Multi-scan' changed to
'multi-scan' according to
/home/saulius/struct/CIF-dictionaries/cif_core.dic dictionary named
'cif_core.dic' version 2.4.1 from 2010-06-29.

Automatic conversion script
Id: cif_fix_values 1715 2011-07-08 13:25:40Z adriana 
;
_cod_original_sg_symbol_H-M 'P 21/n'
_cod_database_code 2103269
_cod_database_fobs_code 2103269

loop_
_symmetry_equiv_pos_as_xyz
'x, y, z'
'x+1/2, -y+1/2, z+1/2'
'-x, -y, -z'
'-x-1/2, y-1/2, -z-1/2'

loop_
_atom_site_label
_atom_site_fract_x
_atom_site_fract_y
_atom_site_fract_z
_atom_site_U_iso_or_equiv
_atom_site_adp_type
_atom_site_calc_flag
_atom_site_refinement_flags
_atom_site_occupancy
_atom_site_type_symbol
O1 -0.0820(2) 0.70392(9) -0.26361(19) 0.0189(4) Uani d . 1 O
O2 -0.0115(2) 0.56612(10) -0.21608(19) 0.0212(4) Uani d . 1 O
O3 -0.2094(2) 0.66547(9) 0.41691(18) 0.0185(4) Uani d . 1 O
O4 -0.0736(2) 0.78731(9) 0.32579(19) 0.0203(4) Uani d . 1 O
O5 0.1053(2) 0.59686(9) 0.13482(19) 0.0192(4) Uani d . 1 O
O6 -0.3419(2) 0.62559(9) 0.07477(18) 0.0167(4) Uani d . 1 O
C1 -0.0273(3) 0.63842(14) -0.1623(3) 0.0161(5) Uani d . 1 C
C2 0.0107(3) 0.66347(13) 0.0326(3) 0.0159(5) Uani d . 1 C
C3 -0.1934(3) 0.69076(13) 0.1021(3) 0.0153(5) Uani d . 1 C
C4 -0.1563(3) 0.71703(13) 0.2976(3) 0.0153(5) Uani d . 1 C
N1 0.4486(3) 0.55942(11) 0.3602(2) 0.0173(4) Uani d . 1 N
C12 0.5315(3) 0.47449(13) 0.3193(3) 0.0182(5) Uani d . 1 C
C13 0.6681(3) 0.44324(14) 0.4768(3) 0.0191(5) Uani d . 1 C
H1 -0.1223 0.6869 -0.3661 0.028 Uiso calc R 1 H
H5 0.0338 0.5528 0.1212 0.029 Uiso calc R 1 H
H6 -0.4356 0.6417 -0.0001 0.025 Uiso calc R 1 H
H2 0.1053 0.7133 0.0400 0.019 Uiso calc R 1 H
H3 -0.2443 0.7415 0.0325 0.018 Uiso calc R 1 H
H1A 0.3635 0.5778 0.2651 0.021 Uiso calc R 1 H
H1B 0.5550 0.5974 0.3774 0.021 Uiso calc R 1 H
H12A 0.6110 0.4781 0.2131 0.022 Uiso calc R 1 H
H12B 0.4172 0.4342 0.2931 0.022 Uiso calc R 1 H
H13A 0.7195 0.3859 0.4514 0.023 Uiso calc R 1 H
H13B 0.7876 0.4814 0.4974 0.023 Uiso calc R 1 H

loop_
_atom_site_aniso_label
_atom_site_aniso_U_11
_atom_site_aniso_U_22
_atom_site_aniso_U_33
_atom_site_aniso_U_12
_atom_site_aniso_U_13
_atom_site_aniso_U_23
O1 0.0225(8) 0.0215(8) 0.0125(8) 0.0003(6) -0.0011(6) -0.0002(6)
O2 0.0267(9) 0.0185(9) 0.0185(8) 0.0010(6) 0.0024(6) -0.0014(6)
O3 0.0228(8) 0.0208(8) 0.0114(7) -0.0023(6) -0.0005(6) 0.0017(6)
O4 0.0212(8) 0.0217(9) 0.0178(8) -0.0052(6) -0.0003(6) -0.0025(6)
O5 0.0181(8) 0.0196(8) 0.0192(8) 0.0008(6) -0.0036(6) 0.0044(6)
O6 0.0156(7) 0.0191(8) 0.0148(8) -0.0032(6) -0.0025(5) 0.0009(6)
C1 0.0124(10) 0.0196(11) 0.0167(11) -0.0019(8) 0.0035(7) 0.0007(8)
C2 0.0158(10) 0.0159(10) 0.0157(10) 0.0006(8) 0.0001(8) 0.0017(8)
C3 0.0161(10) 0.0149(10) 0.0145(10) -0.0013(8) -0.0011(8) 0.0006(8)
C4 0.0134(10) 0.0187(11) 0.0134(10) 0.0024(8) -0.0006(7) -0.0009(8)
N1 0.0169(9) 0.0191(10) 0.0159(9) 0.0015(7) 0.0003(7) 0.0018(7)
C12 0.0206(10) 0.0189(11) 0.0153(11) 0.0007(8) 0.0023(8) -0.0009(8)
C13 0.0183(10) 0.0204(11) 0.0190(11) 0.0028(8) 0.0045(8) 0.0011(9)

loop_
_atom_type_symbol
_atom_type_description
_atom_type_scat_dispersion_real
_atom_type_scat_dispersion_imag
_atom_type_scat_source
C C 0.0033 0.0016 'International Tables Vol C Tables 4.2.6.8 and 6.1.1.4'
H H 0.0000 0.0000 'International Tables Vol C Tables 4.2.6.8 and 6.1.1.4'
N N 0.0061 0.0033 'International Tables Vol C Tables 4.2.6.8 and 6.1.1.4'
O O 0.0106 0.0060 'International Tables Vol C Tables 4.2.6.8 and 6.1.1.4'

loop_
_geom_angle_atom_site_label_1
_geom_angle_atom_site_label_2
_geom_angle_atom_site_label_3
_geom_angle_site_symmetry_1
_geom_angle_site_symmetry_3
_geom_angle
_geom_angle_publ_flag
C1 O1 H1 . . 109.5 no
C2 O5 H5 . . 109.5 no
C3 O6 H6 . . 109.5 no
O2 C1 O1 . . 124.6(2) no
O2 C1 C2 . . 123.6(2) no
O1 C1 C2 . . 111.8(2) no
O5 C2 C1 . . 111.3(2) no
O5 C2 C3 . . 112.2(2) no
C1 C2 C3 . . 108.8(2) no
O5 C2 H2 . . 108.2 no
C1 C2 H2 . . 108.2 no
C3 C2 H2 . . 108.2 no
O6 C3 C4 . . 113.1(2) no
O6 C3 C2 . . 110.6(2) no
C4 C3 C2 . . 109.1(2) no
O6 C3 H3 . . 108.0 no
C4 C3 H3 . . 108.0 no
C2 C3 H3 . . 108.0 no
O4 C4 O3 . . 125.8(2) no
O4 C4 C3 . . 116.1(2) no
O3 C4 C3 . . 118.1(2) no
C12 N1 C13 . 3_666 111.2(2) no
C12 N1 H1A . . 109.4 no
C13 N1 H1A 3_666 . 109.4 no
C12 N1 H1B . . 109.4 no
C13 N1 H1B 3_666 . 109.4 no
H1A N1 H1B . . 108.0 no
N1 C12 C13 . . 109.5(2) no
N1 C12 H12A . . 109.8 no
C13 C12 H12A . . 109.8 no
N1 C12 H12B . . 109.8 no
C13 C12 H12B . . 109.8 no
H12A C12 H12B . . 108.2 no
N1 C13 C12 3_666 . 110.2(2) no
N1 C13 H13A 3_666 . 109.6 no
C12 C13 H13A . . 109.6 no
N1 C13 H13B 3_666 . 109.6 no
C12 C13 H13B . . 109.6 no
H13A C13 H13B . . 108.1 no

loop_
_geom_bond_atom_site_label_1
_geom_bond_atom_site_label_2
_geom_bond_site_symmetry_2
_geom_bond_distance
_geom_bond_publ_flag
O1 C1 . 1.319(2) no
O1 H1 . 0.84 no
O2 C1 . 1.219(3) no
O3 C4 . 1.281(2) no
O4 C4 . 1.246(3) no
O5 C2 . 1.417(2) no
O5 H5 . 0.84 no
O6 C3 . 1.419(2) no
O6 H6 . 0.84 no
C1 C2 . 1.523(3) no
C2 C3 . 1.534(3) no
C2 H2 . 1.00 no
C3 C4 . 1.532(3) no
C3 H3 . 1.00 no
N1 C12 . 1.488(3) no
N1 C13 3_666 1.497(3) no
N1 H1A . 0.92 no
N1 H1B . 0.92 no
C12 C13 . 1.512(3) no
C12 H12A . 0.99 no
C12 H12B . 0.99 no
C13 N1 3_666 1.497(3) no
C13 H13A . 0.99 no
C13 H13B . 0.99 no

loop_
_geom_hbond_atom_site_label_D
_geom_hbond_atom_site_label_H
_geom_hbond_atom_site_label_A
_geom_hbond_site_symmetry_A
_geom_hbond_distance_DH
_geom_hbond_distance_HA
_geom_hbond_distance_DA
_geom_hbond_angle_DHA
_geom_hbond_publ_flag
O1 H1 O3 1_554 0.84 1.72 2.558(2) 173 y
O5 H5 O2 3_565 0.84 2.02 2.727(2) 142 y
O6 H6 O4 2_464 0.84 1.90 2.696(2) 158 y
N1 H1B O3 1_655 0.92 1.88 2.801(2) 174 y
N1 H1A O5 . 0.92 1.91 2.772(2) 155 y

loop_
_geom_torsion_atom_site_label_1
_geom_torsion_atom_site_label_2
_geom_torsion_atom_site_label_3
_geom_torsion_atom_site_label_4
_geom_torsion_site_symmetry_1
_geom_torsion_site_symmetry_4
_geom_torsion
_geom_torsion_publ_flag
O2 C1 C2 O5 . . 11.9(3) no
O1 C1 C2 O5 . . -169.1(2) no
O2 C1 C2 C3 . . -112.2(2) no
O1 C1 C2 C3 . . 66.8(2) no
O5 C2 C3 O6 . . -67.8(2) no
C1 C2 C3 O6 . . 55.7(2) no
O5 C2 C3 C4 . . 57.1(2) no
C1 C2 C3 C4 . . -179.4(2) no
O6 C3 C4 O4 . . -161.1(2) no
C2 C3 C4 O4 . . 75.4(2) no
O6 C3 C4 O3 . . 19.7(2) no
C2 C3 C4 O3 . . -103.7(2) no
C13 N1 C12 C13 3_666 . -57.9(2) no
N1 C12 C13 N1 . 3_666 57.3(2) no
